data_4313533
loop_
_publ_author_name
'David Amantia'
'Clayton Price'
'Michelle A. Shipman'
'Mark R. J. Elsegood'
'William Clegg'
'Andrew Houlton'

_publ_section_title
;
 Minor Groove Site Coordination of Adenine by Platinum Group Metal Ions:
 Effects on Basicity, Base Pairing, and Electronic Structure
;
_journal_name_full 'Inorganic Chemistry'
_journal_page_first 3047
_journal_page_last 3056
_journal_paper_doi 10.1021/ic020657g
_journal_volume 42
_journal_year 2003
_chemical_formula_sum 'C11 H20 Cl3 N8 O Rh'
_chemical_formula_weight 489.61
_chemical_name_systematic
;
  ?
;
_space_group_IT_number 15
_symmetry_cell_setting monoclinic
_symmetry_space_group_name_Hall '-C 2yc'
_symmetry_space_group_name_H-M 'C 1 2/c 1'
_atom_sites_solution_hydrogens 'geom except H2O H coords freely refined'
_atom_sites_solution_primary direct
_atom_sites_solution_secondary difmap
_audit_creation_method SHELXL-97
_cell_angle_alpha 90.00
_cell_angle_beta 98.266(2)
_cell_angle_gamma 90.00
_cell_formula_units_Z 8
_cell_length_a 21.5759(12)
_cell_length_b 8.5451(5)
_cell_length_c 19.8703(11)
_cell_measurement_reflns_used 10716
_cell_measurement_temperature 160(2)
_cell_measurement_theta_max 29.32
_cell_measurement_theta_min 3.11
_cell_volume 3625.4(4)
_computing_cell_refinement 'local programs'
_computing_data_collection 'Bruker SMART'
_computing_data_reduction 'Bruker SAINT'
_computing_molecular_graphics 'Bruker SHELXTL'
_computing_publication_material 'SHELXTL and local programs'
_computing_structure_refinement 'Bruker SHELXTL'
_computing_structure_solution 'Bruker SHELXTL'
_diffrn_ambient_temperature 160(2)
_diffrn_measured_fraction_theta_full 0.992
_diffrn_measured_fraction_theta_max 0.909
_diffrn_measurement_device_type 'Bruker SMART CCD diffractometer'
_diffrn_measurement_method '\w rotation with narrow frames'
_diffrn_radiation_monochromator 'silicon 111'
_diffrn_radiation_source 'Daresbury SRS Station 9.8'
_diffrn_radiation_type synchrotron
_diffrn_radiation_wavelength 0.68840
_diffrn_reflns_av_R_equivalents 0.0296
_diffrn_reflns_av_sigmaI/netI 0.0312
_diffrn_reflns_limit_h_max 28
_diffrn_reflns_limit_h_min -29
_diffrn_reflns_limit_k_max 11
_diffrn_reflns_limit_k_min -11
_diffrn_reflns_limit_l_max 27
_diffrn_reflns_limit_l_min -14
_diffrn_reflns_number 12752
_diffrn_reflns_theta_full 26.00
_diffrn_reflns_theta_max 29.42
_diffrn_reflns_theta_min 2.49
_diffrn_standards_decay_% 19
_diffrn_standards_number 0
_exptl_absorpt_coefficient_mu 1.402
_exptl_absorpt_correction_T_max 0.959
_exptl_absorpt_correction_T_min 0.861
_exptl_absorpt_correction_type empirical
_exptl_crystal_colour yellow/orange
_exptl_crystal_density_diffrn 1.794
_exptl_crystal_density_method 'not measured'
_exptl_crystal_description block
_exptl_crystal_F_000 1968
_exptl_crystal_size_max 0.11
_exptl_crystal_size_mid 0.09
_exptl_crystal_size_min 0.03
_refine_diff_density_max 1.688
_refine_diff_density_min -0.734
_refine_diff_density_rms 0.109
_refine_ls_extinction_method none
_refine_ls_goodness_of_fit_ref 1.053
_refine_ls_hydrogen_treatment mixed
_refine_ls_matrix_type full
_refine_ls_number_parameters 233
_refine_ls_number_reflns 5027
_refine_ls_number_restraints 3
_refine_ls_restrained_S_all 1.053
_refine_ls_R_factor_all 0.0398
_refine_ls_R_factor_gt 0.0304
_refine_ls_shift/su_max 0.001
_refine_ls_shift/su_mean 0.000
_refine_ls_structure_factor_coef Fsqd
_refine_ls_weighting_details 'calc w=1/[\s^2^(Fo^2^)+(0.0415P)^2^+12.4900P] where P=(Fo^2^+2Fc^2^)/3'
_refine_ls_weighting_scheme calc
_refine_ls_wR_factor_gt 0.0782
_refine_ls_wR_factor_ref 0.0899
_reflns_number_gt 4255
_reflns_number_total 5027
_reflns_threshold_expression >2sigma(I)
_cod_data_source_file ic020657g_5.cif
_cod_data_source_block 4
_cod_database_code 4313533

loop_
_symmetry_equiv_pos_as_xyz
'x, y, z'
'-x, y, -z+1/2'
'x+1/2, y+1/2, z'
'-x+1/2, y+1/2, -z+1/2'
'-x, -y, -z'
'x, -y, z-1/2'
'-x+1/2, -y+1/2, -z'
'x+1/2, -y+1/2, z-1/2'

loop_
_atom_site_label
_atom_site_type_symbol
_atom_site_fract_x
_atom_site_fract_y
_atom_site_fract_z
_atom_site_U_iso_or_equiv
_atom_site_adp_type
_atom_site_occupancy
_atom_site_symmetry_multiplicity
_atom_site_calc_flag
_atom_site_refinement_flags
_atom_site_disorder_assembly
_atom_site_disorder_group
Rh1 Rh 0.391536(8) 0.66458(2) 0.033284(10) 0.01829(7) Uani 1 1 d . . .
Cl1 Cl 0.29328(3) 0.53846(7) 0.01416(3) 0.02528(13) Uani 1 1 d . . .
Cl2 Cl 0.43623(3) 0.45298(8) 0.09948(4) 0.02717(13) Uani 1 1 d . . .
Cl3 Cl 0.49126(3) 0.77287(8) 0.04870(4) 0.02816(14) Uani 1 1 d . . .
N1 N 0.30240(11) 0.7194(3) 0.20867(11) 0.0239(4) Uani 1 1 d . . .
C2 C 0.33885(13) 0.6821(3) 0.16272(13) 0.0227(5) Uani 1 1 d . . .
H2 H 0.3519 0.5759 0.1628 0.027 Uiso 1 1 calc R . .
N3 N 0.35967(10) 0.7741(2) 0.11636(11) 0.0212(4) Uani 1 1 d . . .
C4 C 0.33930(11) 0.9238(3) 0.12014(13) 0.0200(4) Uani 1 1 d . . .
C5 C 0.30010(12) 0.9763(3) 0.16527(12) 0.0196(4) Uani 1 1 d . . .
C6 C 0.28130(12) 0.8686(3) 0.21122(13) 0.0205(4) Uani 1 1 d . . .
N6 N 0.24320(12) 0.9040(3) 0.25603(12) 0.0276(5) Uani 1 1 d . . .
H6A H 0.2321 0.8313 0.2833 0.033 Uiso 1 1 calc R . .
H6B H 0.2291 1.0002 0.2584 0.033 Uiso 1 1 calc R . .
N7 N 0.28650(11) 1.1332(2) 0.15433(12) 0.0233(4) Uani 1 1 d . . .
C8 C 0.31689(14) 1.1720(3) 0.10428(15) 0.0255(5) Uani 1 1 d . . .
H8 H 0.3159 1.2743 0.0854 0.031 Uiso 1 1 calc R . .
N9 N 0.35020(10) 1.0512(3) 0.08175(11) 0.0224(4) Uani 1 1 d . . .
C10 C 0.39566(13) 1.0668(3) 0.03444(14) 0.0280(6) Uani 1 1 d . . .
H10A H 0.4354 1.0175 0.0549 0.034 Uiso 1 1 calc R . .
H10B H 0.4040 1.1795 0.0283 0.034 Uiso 1 1 calc R . .
C11 C 0.37557(14) 0.9950(3) -0.03426(15) 0.0293(6) Uani 1 1 d . . .
H11A H 0.3432 1.0628 -0.0599 0.035 Uiso 1 1 calc R . .
H11B H 0.4120 0.9932 -0.0594 0.035 Uiso 1 1 calc R . .
N12 N 0.35011(11) 0.8336(3) -0.03280(12) 0.0228(4) Uani 1 1 d . . .
H12 H 0.3093 0.8442 -0.0235 0.027 Uiso 1 1 calc R . .
C13 C 0.34500(13) 0.7619(3) -0.10209(14) 0.0277(5) Uani 1 1 d . . .
H13A H 0.3373 0.8443 -0.1373 0.033 Uiso 1 1 calc R . .
H13B H 0.3096 0.6871 -0.1089 0.033 Uiso 1 1 calc R . .
C14 C 0.40531(15) 0.6784(4) -0.10791(15) 0.0304(6) Uani 1 1 d . . .
H14A H 0.4026 0.6248 -0.1524 0.036 Uiso 1 1 calc R . .
H14B H 0.4405 0.7538 -0.1040 0.036 Uiso 1 1 calc R . .
N15 N 0.41542(11) 0.5630(3) -0.05188(11) 0.0249(4) Uani 1 1 d . . .
H15A H 0.4568 0.5327 -0.0445 0.030 Uiso 1 1 calc R . .
H15B H 0.3912 0.4757 -0.0630 0.030 Uiso 1 1 calc R . .
O1W O 0.35086(14) 0.3128(3) -0.12661(15) 0.0507(7) Uani 1 1 d D . .
H1WA H 0.3100(12) 0.320(6) -0.144(2) 0.076 Uiso 1 1 d D . .
H1WB H 0.3757(18) 0.278(7) -0.155(2) 0.076 Uiso 1 1 d D . .
N16 N 0.4190(2) 0.0363(9) -0.2073(2) 0.0890(17) Uani 1 1 d . . .
C17 C 0.4457(6) -0.0820(16) -0.2287(5) 0.076(3) Uani 0.50 1 d P . .
C18 C 0.5000 -0.2133(15) -0.2500 0.189(9) Uani 1 2 d S . .
C19 C 0.4518(5) 0.1731(15) -0.2223(5) 0.074(3) Uani 0.50 1 d P . .
C20 C 0.5000 0.3043(12) -0.2500 0.160(7) Uani 1 2 d S . .

loop_
_atom_site_aniso_label
_atom_site_aniso_U_11
_atom_site_aniso_U_22
_atom_site_aniso_U_33
_atom_site_aniso_U_23
_atom_site_aniso_U_13
_atom_site_aniso_U_12
Rh1 0.01533(10) 0.01511(10) 0.02617(11) -0.00130(7) 0.00889(7) 0.00071(6)
Cl1 0.0178(2) 0.0189(3) 0.0401(3) 0.0012(2) 0.0075(2) -0.0009(2)
Cl2 0.0247(3) 0.0211(3) 0.0371(3) 0.0001(2) 0.0092(2) 0.0045(2)
Cl3 0.0181(3) 0.0280(3) 0.0398(3) -0.0015(3) 0.0093(2) -0.0032(2)
N1 0.0288(11) 0.0160(9) 0.0295(11) 0.0017(8) 0.0132(9) 0.0019(8)
C2 0.0276(12) 0.0151(10) 0.0280(12) 0.0016(9) 0.0124(10) 0.0030(9)
N3 0.0225(10) 0.0150(9) 0.0288(10) 0.0002(8) 0.0126(8) 0.0004(8)
C4 0.0200(10) 0.0146(10) 0.0277(11) 0.0002(9) 0.0115(9) -0.0011(8)
C5 0.0227(11) 0.0137(10) 0.0246(11) -0.0004(9) 0.0104(9) 0.0002(8)
C6 0.0229(11) 0.0166(10) 0.0243(11) -0.0002(9) 0.0111(9) -0.0003(9)
N6 0.0390(13) 0.0167(10) 0.0321(11) 0.0019(9) 0.0220(10) 0.0034(9)
N7 0.0285(11) 0.0142(9) 0.0299(11) 0.0016(8) 0.0132(9) 0.0021(8)
C8 0.0309(13) 0.0145(11) 0.0338(13) 0.0005(9) 0.0140(11) 0.0012(9)
N9 0.0244(10) 0.0158(9) 0.0304(11) 0.0012(8) 0.0152(8) -0.0021(8)
C10 0.0333(14) 0.0166(11) 0.0400(15) -0.0002(10) 0.0251(12) -0.0052(10)
C11 0.0371(14) 0.0199(12) 0.0356(14) 0.0033(11) 0.0217(12) -0.0019(11)
N12 0.0216(10) 0.0199(10) 0.0295(11) 0.0014(8) 0.0123(8) 0.0009(8)
C13 0.0285(13) 0.0285(13) 0.0262(12) -0.0005(11) 0.0047(10) 0.0009(11)
C14 0.0325(14) 0.0294(14) 0.0315(13) -0.0021(11) 0.0122(11) 0.0035(11)
N15 0.0231(10) 0.0243(11) 0.0286(11) -0.0027(9) 0.0079(8) 0.0057(9)
O1W 0.0489(16) 0.0467(15) 0.0536(16) -0.0095(13) -0.0023(13) 0.0005(13)
N16 0.062(3) 0.146(5) 0.060(3) 0.001(3) 0.010(2) 0.014(3)
C17 0.092(8) 0.091(8) 0.047(5) 0.013(5) 0.017(5) -0.028(7)
C18 0.40(3) 0.084(8) 0.103(9) 0.000 0.105(13) 0.000
C19 0.068(6) 0.093(8) 0.055(5) -0.013(5) -0.014(5) 0.024(6)
C20 0.175(12) 0.060(5) 0.201(14) 0.000 -0.122(11) 0.000

loop_
_atom_type_symbol
_atom_type_description
_atom_type_scat_dispersion_real
_atom_type_scat_dispersion_imag
_atom_type_scat_source
C C 0.0033 0.0016 'International Tables Vol C Tables 4.2.6.8 and 6.1.1.4'
H H 0.0000 0.0000 'International Tables Vol C Tables 4.2.6.8 and 6.1.1.4'
N N 0.0061 0.0033 'International Tables Vol C Tables 4.2.6.8 and 6.1.1.4'
O O 0.0106 0.0060 'International Tables Vol C Tables 4.2.6.8 and 6.1.1.4'
Cl Cl 0.1484 0.1585 'International Tables Vol C Tables 4.2.6.8 and 6.1.1.4'
Rh Rh -1.1178 0.9187 'International Tables Vol C Tables 4.2.6.8 and 6.1.1.4'

loop_
_geom_angle_atom_site_label_1
_geom_angle_atom_site_label_2
_geom_angle_atom_site_label_3
_geom_angle
_geom_angle_site_symmetry_1
_geom_angle_site_symmetry_3
_geom_angle_publ_flag
Cl1 Rh1 Cl2 91.46(2) . . ?
Cl1 Rh1 Cl3 175.84(2) . . ?
Cl1 Rh1 N3 86.67(6) . . ?
Cl1 Rh1 N12 85.43(6) . . ?
Cl1 Rh1 N15 90.02(7) . . ?
Cl2 Rh1 Cl3 86.28(2) . . ?
Cl2 Rh1 N3 93.28(6) . . ?
Cl2 Rh1 N12 174.08(7) . . ?
Cl2 Rh1 N15 90.27(7) . . ?
Cl3 Rh1 N3 96.94(6) . . ?
Cl3 Rh1 N12 96.50(6) . . ?
Cl3 Rh1 N15 86.50(7) . . ?
N3 Rh1 N12 91.57(9) . . ?
N3 Rh1 N15 175.21(9) . . ?
N12 Rh1 N15 84.70(9) . . ?
C2 N1 C6 119.1(2) . . ?
N1 C2 N3 128.6(2) . . ?
Rh1 N3 C2 117.41(17) . . ?
Rh1 N3 C4 127.53(17) . . ?
C2 N3 C4 111.9(2) . . ?
N3 C4 C5 124.8(2) . . ?
N3 C4 N9 129.5(2) . . ?
C5 C4 N9 105.7(2) . . ?
C4 C5 C6 118.0(2) . . ?
C4 C5 N7 110.2(2) . . ?
C6 C5 N7 131.8(2) . . ?
N1 C6 C5 117.6(2) . . ?
N1 C6 N6 118.8(2) . . ?
C5 C6 N6 123.5(2) . . ?
C5 N7 C8 104.3(2) . . ?
N7 C8 N9 113.6(2) . . ?
C4 N9 C8 106.1(2) . . ?
C4 N9 C10 128.1(2) . . ?
C8 N9 C10 125.1(2) . . ?
N9 C10 C11 114.5(2) . . ?
C10 C11 N12 114.9(2) . . ?
Rh1 N12 C11 122.24(19) . . ?
Rh1 N12 C13 105.46(16) . . ?
C11 N12 C13 109.9(2) . . ?
N12 C13 C14 108.4(2) . . ?
C13 C14 N15 107.1(2) . . ?
Rh1 N15 C14 108.31(17) . . ?
N16 C17 C18 164.2(10) . . ?
N16 C19 C20 166.2(9) . . ?

loop_
_geom_bond_atom_site_label_1
_geom_bond_atom_site_label_2
_geom_bond_distance
_geom_bond_site_symmetry_2
_geom_bond_publ_flag
Rh1 Cl1 2.3598(6) . ?
Rh1 Cl2 2.3590(7) . ?
Rh1 Cl3 2.3216(6) . ?
Rh1 N3 2.098(2) . ?
Rh1 N12 2.067(2) . ?
Rh1 N15 2.033(2) . ?
N1 C2 1.327(3) . ?
N1 C6 1.357(3) . ?
C2 N3 1.337(3) . ?
N3 C4 1.358(3) . ?
C4 C5 1.392(3) . ?
C4 N9 1.370(3) . ?
C5 C6 1.397(3) . ?
C5 N7 1.383(3) . ?
C6 N6 1.331(3) . ?
N7 C8 1.310(3) . ?
C8 N9 1.369(3) . ?
N9 C10 1.459(3) . ?
C10 C11 1.503(4) . ?
C11 N12 1.486(3) . ?
N12 C13 1.497(3) . ?
C13 C14 1.503(4) . ?
C14 N15 1.480(4) . ?
N16 C17 1.267(14) . ?
N16 C19 1.419(14) . ?
C17 C18 1.718(16) . ?
C19 C20 1.676(15) . ?
